data_4117889
loop_
_publ_author_name
'Ian A. Tonks'
'Alec C. Durrell'
'Harry B. Gray'
'John E. Bercaw'

_publ_contact_author
;       Michael W. Day
        Beckman Institute
        California Institute of Technology
        Pasadena, CA  91125
        USA
;
_publ_contact_author_email mikeday@caltech.edu
_publ_contact_author_fax '(818) 449 4159'
_publ_contact_author_phone '(818) 395 2734'
_publ_section_title
;
 Groups 5 and 6 Terminal Hydrazido(2-) Complexes: N\b Substituent Effects
 on Ligand-to-Metal Charge-Transfer Energies and Oxidation States
;
_journal_name_full 'Journal of the American Chemical Society'
_journal_page_first 7301
_journal_page_last 7304
_journal_paper_doi 10.1021/ja302275j
_journal_volume 134
_journal_year 2012
_chemical_formula_moiety 'C16 H20 Cl3 N2 Nb O2'
_chemical_formula_sum 'C16 H20 Cl3 N2 Nb O2'
_chemical_formula_weight 471.60
_chemical_name_systematic
;
 ?
;
_space_group_IT_number 7
_symmetry_cell_setting monoclinic
_symmetry_space_group_name_Hall 'P -2yac'
_symmetry_space_group_name_H-M 'P 1 n 1'
_atom_sites_solution_hydrogens geom
_atom_sites_solution_primary direct
_atom_sites_solution_secondary difmap
_audit_creation_method SHELXL-97
_cell_angle_alpha 90.00
_cell_angle_beta 91.137(2)
_cell_angle_gamma 90.00
_cell_formula_units_Z 4
_cell_length_a 10.9592(4)
_cell_length_b 14.1496(5)
_cell_length_c 12.5713(4)
_cell_measurement_reflns_used 9757
_cell_measurement_temperature 100(2)
_cell_measurement_theta_max 35.51
_cell_measurement_theta_min 2.35
_cell_volume 1949.03(12)
_computing_cell_refinement 'Bruker SAINT-Plus v7.68A'
_computing_data_collection 'Bruker APEX2 v2009.7-0'
_computing_data_reduction 'Bruker SAINT-Plus v7.68A'
_computing_molecular_graphics 'Bruker XP v5.1'
_computing_publication_material 'Bruker XCIF 2008'
_computing_structure_refinement 'SHELXL-97 (Sheldrick, 2008)'
_computing_structure_solution 'SHELXS-97 (Sheldrick, 2008)'
_diffrn_ambient_temperature 100(2)
_diffrn_measured_fraction_theta_full 0.999
_diffrn_measured_fraction_theta_max 0.999
_diffrn_measurement_device_type 'Bruker KAPPA APEX II'
_diffrn_measurement_method '\w scans; 11 settings'
_diffrn_radiation_monochromator graphite
_diffrn_radiation_source 'fine-focus sealed tube'
_diffrn_radiation_type MoK\a
_diffrn_radiation_wavelength 0.71073
_diffrn_reflns_av_R_equivalents 0.0392
_diffrn_reflns_av_sigmaI/netI 0.0424
_diffrn_reflns_limit_h_max 18
_diffrn_reflns_limit_h_min -18
_diffrn_reflns_limit_k_max 23
_diffrn_reflns_limit_k_min -23
_diffrn_reflns_limit_l_max 20
_diffrn_reflns_limit_l_min -20
_diffrn_reflns_number 68296
_diffrn_reflns_theta_full 36.16
_diffrn_reflns_theta_max 36.16
_diffrn_reflns_theta_min 2.17
_exptl_absorpt_coefficient_mu 1.039
_exptl_absorpt_correction_T_max 0.9123
_exptl_absorpt_correction_T_min 0.8113
_exptl_absorpt_correction_type none
_exptl_crystal_colour Green
_exptl_crystal_density_diffrn 1.607
_exptl_crystal_description Tablet
_exptl_crystal_F_000 952
_exptl_crystal_size_max 0.21
_exptl_crystal_size_mid 0.17
_exptl_crystal_size_min 0.09
_refine_diff_density_max 1.113
_refine_diff_density_min -1.028
_refine_diff_density_rms 0.081
_refine_ls_abs_structure_details 'Flack H D (1983), Acta Cryst. A39, 876-881'
_refine_ls_abs_structure_Flack -0.023(13)
_refine_ls_extinction_method none
_refine_ls_goodness_of_fit_ref 1.369
_refine_ls_hydrogen_treatment Riding
_refine_ls_matrix_type 'Full matrix'
_refine_ls_number_parameters 437
_refine_ls_number_reflns 18290
_refine_ls_number_restraints 2
_refine_ls_restrained_S_all 1.369
_refine_ls_R_factor_all 0.0353
_refine_ls_R_factor_gt 0.0290
_refine_ls_shift/su_max 0.007
_refine_ls_shift/su_mean 0.000
_refine_ls_structure_factor_coef Fsqd
_refine_ls_weighting_details w=1/s^2^(Fo^2^)
_refine_ls_weighting_scheme sigma
_refine_ls_wR_factor_gt 0.0421
_refine_ls_wR_factor_ref 0.0427
_reflns_number_gt 16317
_reflns_number_total 18290
_reflns_threshold_expression >2sigma(I)
_cod_data_source_file ja302275j_si_002_09.cif
_cod_data_source_block 2d
_cod_depositor_comments
;
The following automatic conversions were performed:

'_atom_sites_solution_primary' value 'direct methods' was changed to
'direct'.

'_atom_sites_solution_secondary' value 'Difference Fourier map' was
changed to 'difmap'.

'_atom_sites_solution_hydrogens' value 'Geometric positions' was
changed to 'geom'.

Automatic conversion script
Id: cif_fix_values 6452 2018-10-05 10:23:21Z andrius 
;
_cod_database_code 4117889

loop_
_symmetry_equiv_pos_as_xyz
'x, y, z'
'x+1/2, -y, z+1/2'

loop_
_atom_site_label
_atom_site_type_symbol
_atom_site_fract_x
_atom_site_fract_y
_atom_site_fract_z
_atom_site_U_iso_or_equiv
_atom_site_adp_type
_atom_site_occupancy
_atom_site_symmetry_multiplicity
_atom_site_calc_flag
_atom_site_refinement_flags
Nb1 Nb 0.978005(11) 0.556141(10) 0.921410(11) 0.01238(3) Uani 1 1 d .
Cl1A Cl 1.10757(4) 0.50891(3) 0.77781(4) 0.01762(9) Uani 1 1 d .
Cl2A Cl 1.10045(4) 0.47041(3) 1.04663(4) 0.01946(9) Uani 1 1 d .
Cl3A Cl 0.87859(4) 0.64951(3) 1.05405(4) 0.02174(10) Uani 1 1 d .
O1A O 1.10969(11) 0.68286(8) 0.92786(11) 0.0178(3) Uani 1 1 d .
O2A O 0.90857(10) 0.65867(8) 0.80472(10) 0.0182(3) Uani 1 1 d .
N1A N 0.85880(11) 0.47448(10) 0.89635(12) 0.0141(3) Uani 1 1 d .
N2A N 0.76518(12) 0.41750(10) 0.86982(12) 0.0164(3) Uani 1 1 d .
C1A C 1.05935(17) 0.76447(12) 0.87328(16) 0.0247(4) Uani 1 1 d .
H1A1 H 1.1251 0.8095 0.8558 0.030 Uiso 1 1 calc R
H1A2 H 0.9999 0.7971 0.9188 0.030 Uiso 1 1 calc R
C2A C 0.99784(17) 0.72959(13) 0.77398(16) 0.0245(4) Uani 1 1 d .
H2A1 H 0.9567 0.7825 0.7362 0.029 Uiso 1 1 calc R
H2A2 H 1.0585 0.7014 0.7260 0.029 Uiso 1 1 calc R
C3A C 1.18434(16) 0.71030(14) 1.01838(16) 0.0249(4) Uani 1 1 d .
H3A1 H 1.1353 0.7473 1.0677 0.037 Uiso 1 1 calc R
H3A2 H 1.2530 0.7486 0.9944 0.037 Uiso 1 1 calc R
H3A3 H 1.2155 0.6536 1.0546 0.037 Uiso 1 1 calc R
C4A C 0.82783(17) 0.63303(14) 0.71663(17) 0.0291(5) Uani 1 1 d .
H4A1 H 0.8749 0.6016 0.6613 0.044 Uiso 1 1 calc R
H4A2 H 0.7894 0.6901 0.6872 0.044 Uiso 1 1 calc R
H4A3 H 0.7646 0.5900 0.7418 0.044 Uiso 1 1 calc R
C5A C 0.64416(14) 0.44957(12) 0.88897(15) 0.0140(3) Uani 1 1 d .
C6A C 0.61947(15) 0.50203(13) 0.97795(15) 0.0198(4) Uani 1 1 d .
H6A H 0.6830 0.5170 1.0277 0.024 Uiso 1 1 calc R
C7A C 0.50124(16) 0.53302(14) 0.99482(16) 0.0248(4) Uani 1 1 d .
H7A H 0.4842 0.5693 1.0564 0.030 Uiso 1 1 calc R
C8A C 0.40798(15) 0.51165(14) 0.92297(17) 0.0236(4) Uani 1 1 d .
H8A H 0.3271 0.5328 0.9350 0.028 Uiso 1 1 calc R
C9A C 0.43388(15) 0.45927(12) 0.83350(16) 0.0206(4) Uani 1 1 d .
H9A H 0.3701 0.4446 0.7839 0.025 Uiso 1 1 calc R
C10A C 0.55114(16) 0.42775(13) 0.81488(16) 0.0173(4) Uani 1 1 d .
H10A H 0.5682 0.3920 0.7530 0.021 Uiso 1 1 calc R
C11A C 0.79105(15) 0.33086(12) 0.81597(15) 0.0167(3) Uani 1 1 d .
C12A C 0.72445(15) 0.25011(13) 0.83954(16) 0.0209(4) Uani 1 1 d .
H12A H 0.6610 0.2525 0.8899 0.025 Uiso 1 1 calc R
C13A C 0.75177(16) 0.16614(13) 0.78859(18) 0.0275(5) Uani 1 1 d .
H13A H 0.7071 0.1106 0.8045 0.033 Uiso 1 1 calc R
C14A C 0.84387(17) 0.16252(14) 0.71458(18) 0.0319(5) Uani 1 1 d .
H14A H 0.8617 0.1049 0.6793 0.038 Uiso 1 1 calc R
C15A C 0.90942(16) 0.24320(14) 0.69251(18) 0.0283(5) Uani 1 1 d .
H15A H 0.9728 0.2406 0.6422 0.034 Uiso 1 1 calc R
C16A C 0.88423(15) 0.32735(13) 0.74244(16) 0.0209(4) Uani 1 1 d .
H16A H 0.9300 0.3825 0.7269 0.025 Uiso 1 1 calc R
Nb2 Nb 0.747706(11) 0.953706(10) 0.429758(11) 0.01352(3) Uani 1 1 d .
Cl1B Cl 0.88980(4) 0.87803(3) 0.55014(4) 0.02958(11) Uani 1 1 d .
Cl2B Cl 0.63122(4) 1.02380(3) 0.56651(4) 0.02451(10) Uani 1 1 d .
Cl3B Cl 0.58737(4) 0.98022(3) 0.30087(4) 0.02479(10) Uani 1 1 d .
O1B O 0.65076(11) 0.81043(9) 0.44556(12) 0.0224(3) Uani 1 1 d .
O2B O 0.82477(11) 0.85936(9) 0.31027(12) 0.0199(3) Uani 1 1 d .
N1B N 0.84345(12) 1.04871(10) 0.39551(12) 0.0167(3) Uani 1 1 d .
N2B N 0.92255(13) 1.11493(11) 0.36329(13) 0.0212(3) Uani 1 1 d .
C1B C 0.6809(2) 0.74504(15) 0.3649(2) 0.0389(6) Uani 1 1 d .
H1B1 H 0.6786 0.6803 0.3947 0.047 Uiso 1 1 calc R
H1B2 H 0.6186 0.7487 0.3069 0.047 Uiso 1 1 calc R
C2B C 0.7966(2) 0.76127(14) 0.3222(2) 0.0480(7) Uani 1 1 d .
H2B1 H 0.8005 0.7302 0.2518 0.058 Uiso 1 1 calc R
H2B2 H 0.8593 0.7317 0.3693 0.058 Uiso 1 1 calc R
C3B C 0.53436(17) 0.79657(15) 0.49075(18) 0.0326(5) Uani 1 1 d .
H3B1 H 0.5256 0.7302 0.5117 0.049 Uiso 1 1 calc R
H3B2 H 0.4705 0.8128 0.4382 0.049 Uiso 1 1 calc R
H3B3 H 0.5267 0.8371 0.5535 0.049 Uiso 1 1 calc R
C4B C 0.93104(19) 0.87892(16) 0.2520(2) 0.0458(7) Uani 1 1 d .
H4B1 H 0.9277 0.8443 0.1846 0.069 Uiso 1 1 calc R
H4B2 H 1.0033 0.8591 0.2935 0.069 Uiso 1 1 calc R
H4B3 H 0.9357 0.9469 0.2378 0.069 Uiso 1 1 calc R
C5B C 1.04984(15) 1.10048(13) 0.39115(16) 0.0199(4) Uani 1 1 d .
C6B C 1.08221(18) 1.07610(15) 0.49410(17) 0.0277(5) Uani 1 1 d .
H6B H 1.0213 1.0711 0.5465 0.033 Uiso 1 1 calc R
C7B C 1.20165(19) 1.05908(17) 0.5210(2) 0.0367(6) Uani 1 1 d .
H7B H 1.2239 1.0434 0.5922 0.044 Uiso 1 1 calc R
C8B C 1.29081(17) 1.06486(15) 0.4435(2) 0.0363(6) Uani 1 1 d .
H8B H 1.3737 1.0519 0.4617 0.044 Uiso 1 1 calc R
C9B C 1.25889(18) 1.08919(14) 0.34140(18) 0.0298(5) Uani 1 1 d .
H9B H 1.3197 1.0929 0.2888 0.036 Uiso 1 1 calc R
C10B C 1.13786(16) 1.10858(13) 0.31426(16) 0.0241(4) Uani 1 1 d .
H10B H 1.1159 1.1271 0.2438 0.029 Uiso 1 1 calc R
C11B C 0.88348(16) 1.17628(12) 0.27916(15) 0.0202(4) Uani 1 1 d .
C12B C 0.92678(19) 1.26843(13) 0.27504(17) 0.0282(4) Uani 1 1 d .
H12B H 0.9854 1.2906 0.3258 0.034 Uiso 1 1 calc R
C13B C 0.8822(2) 1.32754(14) 0.19460(19) 0.0349(6) Uani 1 1 d .
H13B H 0.9107 1.3909 0.1909 0.042 Uiso 1 1 calc R
C14B C 0.79799(19) 1.29611(15) 0.12059(19) 0.0331(5) Uani 1 1 d .
H14B H 0.7689 1.3375 0.0663 0.040 Uiso 1 1 calc R
C15B C 0.75638(18) 1.20616(15) 0.12493(18) 0.0321(5) Uani 1 1 d .
H15B H 0.6976 1.1847 0.0739 0.039 Uiso 1 1 calc R
C16B C 0.79937(17) 1.14521(14) 0.20376(16) 0.0263(4) Uani 1 1 d .
H16B H 0.7708 1.0819 0.2058 0.032 Uiso 1 1 calc R

loop_
_atom_site_aniso_label
_atom_site_aniso_U_11
_atom_site_aniso_U_22
_atom_site_aniso_U_33
_atom_site_aniso_U_23
_atom_site_aniso_U_13
_atom_site_aniso_U_12
Nb1 0.01164(7) 0.01392(7) 0.01152(8) -0.00078(6) -0.00113(5) 0.00026(6)
Cl1A 0.01558(18) 0.0226(2) 0.0147(2) -0.00172(17) 0.00177(14) 0.00088(16)
Cl2A 0.01908(19) 0.0222(2) 0.0169(2) 0.00421(17) -0.00407(15) 0.00140(16)
Cl3A 0.0226(2) 0.0233(2) 0.0195(2) -0.00713(19) 0.00331(17) 0.00113(17)
O1A 0.0200(6) 0.0144(7) 0.0188(7) 0.0003(5) -0.0042(5) -0.0023(5)
O2A 0.0196(6) 0.0191(6) 0.0156(7) 0.0015(5) -0.0053(5) 0.0019(5)
N1A 0.0117(6) 0.0158(7) 0.0148(7) -0.0002(6) 0.0004(5) 0.0003(5)
N2A 0.0136(6) 0.0157(7) 0.0199(8) -0.0033(6) -0.0006(5) 0.0002(5)
C1A 0.0311(10) 0.0155(9) 0.0273(12) 0.0034(8) -0.0034(8) -0.0015(7)
C2A 0.0316(10) 0.0201(9) 0.0215(11) 0.0082(8) -0.0030(8) -0.0014(8)
C3A 0.0245(9) 0.0263(10) 0.0236(11) -0.0051(8) -0.0076(8) -0.0067(8)
C4A 0.0317(10) 0.0305(11) 0.0244(12) 0.0035(9) -0.0172(8) 0.0017(8)
C5A 0.0115(7) 0.0159(8) 0.0145(9) 0.0018(7) 0.0004(6) -0.0022(6)
C6A 0.0183(8) 0.0249(10) 0.0162(9) -0.0021(7) -0.0014(7) -0.0009(7)
C7A 0.0225(9) 0.0331(11) 0.0189(10) -0.0025(8) 0.0052(7) 0.0028(8)
C8A 0.0136(7) 0.0290(10) 0.0285(11) 0.0019(9) 0.0019(7) 0.0023(7)
C9A 0.0164(8) 0.0210(9) 0.0240(10) 0.0023(8) -0.0037(7) -0.0007(7)
C10A 0.0197(8) 0.0162(9) 0.0159(9) 0.0006(7) -0.0017(7) -0.0006(6)
C11A 0.0177(8) 0.0154(8) 0.0168(9) -0.0016(7) -0.0055(6) 0.0023(6)
C12A 0.0195(8) 0.0192(9) 0.0238(11) 0.0003(8) -0.0055(7) 0.0006(7)
C13A 0.0245(9) 0.0175(9) 0.0398(14) -0.0023(9) -0.0142(9) 0.0006(7)
C14A 0.0282(10) 0.0257(10) 0.0411(14) -0.0148(10) -0.0153(9) 0.0112(8)
C15A 0.0229(9) 0.0347(12) 0.0270(12) -0.0095(9) -0.0027(8) 0.0047(8)
C16A 0.0195(8) 0.0223(9) 0.0207(10) -0.0036(8) -0.0035(7) 0.0008(7)
Nb2 0.01324(7) 0.01417(7) 0.01312(8) 0.00249(6) -0.00075(6) -0.00258(6)
Cl1B 0.0344(3) 0.0274(3) 0.0264(3) 0.0087(2) -0.0129(2) 0.0021(2)
Cl2B 0.0275(2) 0.0220(2) 0.0244(3) -0.0042(2) 0.00751(18) -0.00226(18)
Cl3B 0.0230(2) 0.0243(2) 0.0266(3) -0.0004(2) -0.01186(18) -0.00037(17)
O1B 0.0221(7) 0.0177(7) 0.0278(9) -0.0030(6) 0.0073(6) -0.0052(5)
O2B 0.0194(6) 0.0207(6) 0.0198(8) 0.0003(6) 0.0072(5) 0.0002(5)
N1B 0.0172(6) 0.0180(7) 0.0147(7) 0.0032(6) -0.0019(5) -0.0045(6)
N2B 0.0203(7) 0.0231(8) 0.0201(9) 0.0065(7) -0.0027(6) -0.0096(6)
C1B 0.0506(13) 0.0295(12) 0.0373(14) -0.0156(11) 0.0177(11) -0.0164(10)
C2B 0.0641(16) 0.0211(11) 0.0602(19) -0.0062(12) 0.0317(14) -0.0016(11)
C3B 0.0329(11) 0.0324(11) 0.0330(13) -0.0031(10) 0.0120(9) -0.0183(9)
C4B 0.0322(11) 0.0387(13) 0.068(2) 0.0050(13) 0.0318(12) 0.0057(10)
C5B 0.0203(8) 0.0182(9) 0.0211(10) -0.0016(7) -0.0008(7) -0.0074(7)
C6B 0.0242(10) 0.0373(12) 0.0217(12) 0.0067(9) 0.0023(8) -0.0090(8)
C7B 0.0258(11) 0.0499(15) 0.0341(15) 0.0165(12) -0.0091(9) -0.0088(10)
C8B 0.0194(9) 0.0376(13) 0.0516(17) 0.0079(12) -0.0014(9) -0.0069(8)
C9B 0.0263(10) 0.0283(11) 0.0352(13) -0.0040(10) 0.0103(9) -0.0093(8)
C10B 0.0268(9) 0.0269(10) 0.0188(10) -0.0045(8) 0.0032(7) -0.0084(8)
C11B 0.0257(9) 0.0181(9) 0.0172(10) 0.0027(7) 0.0065(7) -0.0019(7)
C12B 0.0416(12) 0.0191(10) 0.0243(12) -0.0008(8) 0.0088(9) -0.0049(8)
C13B 0.0577(15) 0.0132(9) 0.0349(14) 0.0028(9) 0.0247(11) 0.0038(9)
C14B 0.0393(12) 0.0351(13) 0.0254(12) 0.0108(10) 0.0124(10) 0.0147(10)
C15B 0.0318(11) 0.0431(14) 0.0217(12) 0.0114(10) 0.0026(8) 0.0058(9)
C16B 0.0335(10) 0.0250(10) 0.0205(11) 0.0086(8) 0.0002(8) -0.0028(8)

loop_
_atom_type_symbol
_atom_type_description
_atom_type_scat_dispersion_real
_atom_type_scat_dispersion_imag
_atom_type_scat_source
C C 0.0033 0.0016 'International Tables Vol C Tables 4.2.6.8 and 6.1.1.4'
H H 0.0000 0.0000 'International Tables Vol C Tables 4.2.6.8 and 6.1.1.4'
N N 0.0061 0.0033 'International Tables Vol C Tables 4.2.6.8 and 6.1.1.4'
O O 0.0106 0.0060 'International Tables Vol C Tables 4.2.6.8 and 6.1.1.4'
Cl Cl 0.1484 0.1585 'International Tables Vol C Tables 4.2.6.8 and 6.1.1.4'
Nb Nb -2.0727 0.6215 'International Tables Vol C Tables 4.2.6.8 and 6.1.1.4'

loop_
_geom_angle_atom_site_label_1
_geom_angle_atom_site_label_2
_geom_angle_atom_site_label_3
_geom_angle
_geom_angle_publ_flag
N1A Nb1 O2A 93.90(6) yes
N1A Nb1 O1A 167.41(6) yes
O2A Nb1 O1A 73.55(4) yes
N1A Nb1 Cl2A 100.93(5) yes
O2A Nb1 Cl2A 164.76(3) yes
O1A Nb1 Cl2A 91.65(3) yes
N1A Nb1 Cl3A 98.01(5) yes
O2A Nb1 Cl3A 86.81(3) yes
O1A Nb1 Cl3A 80.79(4) yes
Cl2A Nb1 Cl3A 94.510(18) yes
N1A Nb1 Cl1A 97.43(5) yes
O2A Nb1 Cl1A 83.34(3) yes
O1A Nb1 Cl1A 82.20(4) yes
Cl2A Nb1 Cl1A 91.216(16) yes
Cl3A Nb1 Cl1A 162.194(16) yes
C3A O1A C1A 111.37(14) ?
C3A O1A Nb1 125.67(11) ?
C1A O1A Nb1 111.84(10) ?
C4A O2A C2A 111.85(14) ?
C4A O2A Nb1 123.01(10) ?
C2A O2A Nb1 114.04(10) ?
N2A N1A Nb1 174.77(13) ?
N1A N2A C5A 118.41(13) ?
N1A N2A C11A 118.32(13) ?
C5A N2A C11A 123.07(14) ?
O1A C1A C2A 107.13(14) ?
O2A C2A C1A 107.48(16) ?
C6A C5A C10A 120.51(16) ?
C6A C5A N2A 120.53(16) ?
C10A C5A N2A 118.95(16) ?
C5A C6A C7A 119.64(18) ?
C8A C7A C6A 120.71(19) ?
C9A C8A C7A 119.20(16) ?
C8A C9A C10A 121.12(17) ?
C9A C10A C5A 118.81(18) ?
C12A C11A C16A 120.48(17) ?
C12A C11A N2A 119.54(16) ?
C16A C11A N2A 119.96(15) ?
C13A C12A C11A 119.14(18) ?
C12A C13A C14A 120.57(18) ?
C15A C14A C13A 119.54(18) ?
C16A C15A C14A 120.93(19) ?
C15A C16A C11A 119.35(18) ?
N1B Nb2 O2B 93.31(6) yes
N1B Nb2 O1B 166.21(6) yes
O2B Nb2 O1B 72.97(5) yes
N1B Nb2 Cl2B 100.90(5) yes
O2B Nb2 Cl2B 165.76(3) yes
O1B Nb2 Cl2B 92.85(4) yes
N1B Nb2 Cl3B 98.48(5) yes
O2B Nb2 Cl3B 85.37(4) yes
O1B Nb2 Cl3B 82.10(4) yes
Cl2B Nb2 Cl3B 91.522(19) yes
N1B Nb2 Cl1B 96.44(5) yes
O2B Nb2 Cl1B 84.63(4) yes
O1B Nb2 Cl1B 81.22(4) yes
Cl2B Nb2 Cl1B 94.65(2) yes
Cl3B Nb2 Cl1B 162.473(17) yes
C1B O1B C3B 114.84(15) ?
C1B O1B Nb2 113.54(11) ?
C3B O1B Nb2 125.21(12) ?
C4B O2B C2B 115.18(15) ?
C4B O2B Nb2 124.59(13) ?
C2B O2B Nb2 115.61(12) ?
N2B N1B Nb2 174.23(13) ?
N1B N2B C11B 117.48(14) ?
N1B N2B C5B 116.95(14) ?
C11B N2B C5B 122.62(14) ?
C2B C1B O1B 113.04(18) ?
C1B C2B O2B 113.36(17) ?
C6B C5B C10B 120.42(18) ?
C6B C5B N2B 119.45(17) ?
C10B C5B N2B 120.11(18) ?
C7B C6B C5B 120.2(2) ?
C6B C7B C8B 119.8(2) ?
C9B C8B C7B 120.0(2) ?
C8B C9B C10B 120.33(19) ?
C5B C10B C9B 119.16(19) ?
C16B C11B C12B 119.81(18) ?
C16B C11B N2B 120.09(16) ?
C12B C11B N2B 120.06(17) ?
C11B C12B C13B 118.4(2) ?
C14B C13B C12B 121.28(19) ?
C15B C14B C13B 120.0(2) ?
C14B C15B C16B 120.2(2) ?
C11B C16B C15B 120.29(18) ?

loop_
_geom_bond_atom_site_label_1
_geom_bond_atom_site_label_2
_geom_bond_distance
_geom_bond_publ_flag
Nb1 N1A 1.7677(13) yes
Nb1 O2A 2.1889(12) yes
Nb1 O1A 2.3021(12) yes
Nb1 Cl2A 2.3804(4) yes
Nb1 Cl3A 2.4051(5) yes
Nb1 Cl1A 2.4132(5) yes
O1A C3A 1.442(2) ?
O1A C1A 1.447(2) ?
O2A C4A 1.450(2) ?
O2A C2A 1.459(2) ?
N1A N2A 1.3417(18) ?
N2A C5A 1.427(2) ?
N2A C11A 1.432(2) ?
C1A C2A 1.491(3) ?
C5A C6A 1.374(2) ?
C5A C10A 1.402(3) ?
C6A C7A 1.388(2) ?
C7A C8A 1.384(3) ?
C8A C9A 1.381(3) ?
C9A C10A 1.385(2) ?
C11A C12A 1.391(2) ?
C11A C16A 1.392(2) ?
C12A C13A 1.385(3) ?
C13A C14A 1.387(3) ?
C14A C15A 1.380(3) ?
C15A C16A 1.377(3) ?
Nb2 N1B 1.7639(14) yes
Nb2 O2B 2.1914(13) yes
Nb2 O1B 2.2993(12) yes
Nb2 Cl2B 2.3782(5) yes
Nb2 Cl3B 2.3961(5) yes
Nb2 Cl1B 2.4017(5) yes
O1B C1B 1.417(2) ?
O1B C3B 1.420(2) ?
O2B C4B 1.415(2) ?
O2B C2B 1.430(2) ?
N1B N2B 1.3443(19) ?
N2B C11B 1.427(2) ?
N2B C5B 1.446(2) ?
C1B C2B 1.406(3) ?
C5B C6B 1.379(3) ?
C5B C10B 1.384(2) ?
C6B C7B 1.367(3) ?
C7B C8B 1.396(3) ?
C8B C9B 1.368(3) ?
C9B C10B 1.390(3) ?
C11B C16B 1.381(3) ?
C11B C12B 1.389(2) ?
C12B C13B 1.393(3) ?
C13B C14B 1.372(3) ?
C14B C15B 1.353(3) ?
C15B C16B 1.389(3) ?
